data_1539497
loop_
_publ_author_name
'Vielhaber, E.'
'Hoppe, R.'

_publ_section_title
;
 Ueber Oxocadmate: Die Kristallstruktur von K2 Cd O2
;
_journal_name_full 'Zeitschrift fuer Anorganische und Allgemeine Chemie'
_journal_page_first 209
_journal_page_last 217
_journal_volume 392
_journal_year 1972
_chemical_formula_sum 'Cd K2 O2'
_chemical_name_systematic 'K2 Cd O2'
_space_group_IT_number 60
_symmetry_space_group_name_Hall '-P 2n 2ab'
_symmetry_space_group_name_H-M 'P b c n'
_cell_angle_alpha 90
_cell_angle_beta 90
_cell_angle_gamma 90
_cell_formula_units_Z 4
_cell_length_a 10.089
_cell_length_b 6.186
_cell_length_c 6.152
_cell_volume 383.950
_citation_journal_id_ASTM ZAACAB
_cod_data_source_file Vielhaber_ZAACAB_1972_442.cif
_cod_data_source_block Cd1K2O2
_cod_original_cell_volume 383.9497
_cod_original_formula_sum 'Cd1 K2 O2'
_cod_database_code 1539497

loop_
_symmetry_equiv_pos_as_xyz
x,y,z
-x+1/2,-y+1/2,z+1/2
x+1/2,-y+1/2,-z
-x,y,-z+1/2
-x,-y,-z
x-1/2,y-1/2,-z-1/2
-x-1/2,y-1/2,z
x,-y,z-1/2

loop_
_atom_site_label
_atom_site_type_symbol
_atom_site_fract_x
_atom_site_fract_y
_atom_site_fract_z
_atom_site_occupancy
_atom_site_U_iso_or_equiv
Cd1 Cd+2 0 0.0329 0.25 1 0.0
O1 O-2 0.3997 0.3017 0.4784 1 0.0
K1 K+1 0.3446 0.1033 0.109 1 0.0
